data_7108199
loop_
_publ_author_name
'Li-Qin Mo'
'Jian-Hua Jia'
'Li-jia Sun'
'Quan-Ming Wang'

_publ_section_title
;
 Solvent-induced intercluster rearrangements and the reversible
 luminescence responses in sulfide bridged gold(I)-silver(I) clusters
;
_journal_name_full Chem.Commun.
_journal_page_first 8691
_journal_paper_doi 10.1039/c2cc33446a
_journal_volume 48
_journal_year 2012
_chemical_formula_sum 'C103 H85.5 Ag2 Au6 B4 F16 N6.5 P6 S2'
_chemical_formula_weight 3409.00
_chemical_name_systematic
;
?
;
_space_group_IT_number 43
_symmetry_cell_setting orthorhombic
_symmetry_space_group_name_Hall 'F 2 -2d'
_symmetry_space_group_name_H-M 'F d d 2'
_atom_sites_solution_hydrogens geom
_atom_sites_solution_primary direct
_atom_sites_solution_secondary difmap
_audit_creation_method SHELXL-97
_cell_angle_alpha 90.00
_cell_angle_beta 90.00
_cell_angle_gamma 90.00
_cell_formula_units_Z 16
_cell_length_a 47.6833(12)
_cell_length_b 72.663(3)
_cell_length_c 13.6472(5)
_cell_measurement_temperature 173(2)
_cell_volume 47285(3)
_computing_cell_refinement 'CrysAlis RED, Oxford Diffraction Ltd.'
_computing_data_collection 'CrysAlis CCD, Oxford Diffraction Ltd.'
_computing_data_reduction 'CrysAlis RED, Oxford Diffraction Ltd.'
_computing_structure_refinement 'SHELXL-97 (Sheldrick, 1997)'
_computing_structure_solution 'SHELXS-97 (Sheldrick, 1990)'
_diffrn_ambient_temperature 173(2)
_diffrn_measured_fraction_theta_full 0.998
_diffrn_measured_fraction_theta_max 0.998
_diffrn_measurement_device_type 'Oxford Gemini S Ultra'
_diffrn_radiation_monochromator graphite
_diffrn_radiation_source 'Enhance (Mo) X-ray Source'
_diffrn_radiation_type MoK\a
_diffrn_radiation_wavelength 0.71073
_diffrn_reflns_av_R_equivalents 0.0978
_diffrn_reflns_av_sigmaI/netI 0.1323
_diffrn_reflns_limit_h_max 49
_diffrn_reflns_limit_h_min -56
_diffrn_reflns_limit_k_max 86
_diffrn_reflns_limit_k_min -74
_diffrn_reflns_limit_l_max 16
_diffrn_reflns_limit_l_min -9
_diffrn_reflns_number 35689
_diffrn_reflns_theta_full 25.00
_diffrn_reflns_theta_max 25.00
_diffrn_reflns_theta_min 2.74
_exptl_absorpt_coefficient_mu 7.927
_exptl_absorpt_correction_T_max 0.7969
_exptl_absorpt_correction_T_min 0.1281
_exptl_absorpt_correction_type multi-scan
_exptl_absorpt_process_details
;
CrysAlis RED, Oxford Diffraction Ltd.,
Version 1.171.32.4 (release 27-04-2006 CrysAlis171 .NET)
(compiled Apr 27 2007,17:53:11)
Empirical absorption correction using spherical harmonics,
implemented in SCALE3 ABSPACK scaling algorithm.
;
_exptl_crystal_colour pale-yellow
_exptl_crystal_density_diffrn 1.915
_exptl_crystal_density_method 'not measured'
_exptl_crystal_description block
_exptl_crystal_F_000 25648
_exptl_crystal_size_max 0.44
_exptl_crystal_size_mid 0.28
_exptl_crystal_size_min 0.03
_refine_diff_density_max 2.660
_refine_diff_density_min -1.620
_refine_diff_density_rms 0.217
_refine_ls_abs_structure_details 'Flack H D (1983), Acta Cryst. A39, 876-881'
_refine_ls_abs_structure_Flack 0.003(7)
_refine_ls_extinction_method none
_refine_ls_goodness_of_fit_ref 0.925
_refine_ls_hydrogen_treatment constr
_refine_ls_matrix_type full
_refine_ls_number_parameters 1205
_refine_ls_number_reflns 16789
_refine_ls_number_restraints 463
_refine_ls_restrained_S_all 0.916
_refine_ls_R_factor_all 0.0758
_refine_ls_R_factor_gt 0.0499
_refine_ls_shift/su_max 0.004
_refine_ls_shift/su_mean 0.000
_refine_ls_structure_factor_coef Fsqd
_refine_ls_weighting_details 'calc w=1/[\s^2^(Fo^2^)+(0.0492P)^2^+0.0000P] where P=(Fo^2^+2Fc^2^)/3'
_refine_ls_weighting_scheme calc
_refine_ls_wR_factor_gt 0.1076
_refine_ls_wR_factor_ref 0.1125
_reflns_number_gt 11548
_reflns_number_total 16789
_reflns_threshold_expression >2sigma(I)
_cod_data_source_file c2cc33446a.txt
_cod_data_source_block 2a
_cod_original_sg_symbol_H-M Fdd2
_cod_original_formula_sum 'C103 H85.50 Ag2 Au6 B4 F16 N6.50 P6 S2'
_cod_database_code 7108199

loop_
_symmetry_equiv_pos_as_xyz
'x, y, z'
'-x, -y, z'
'x+1/4, -y+1/4, z+1/4'
'-x+1/4, y+1/4, z+1/4'
'x, y+1/2, z+1/2'
'-x, -y+1/2, z+1/2'
'x+1/4, -y+3/4, z+3/4'
'-x+1/4, y+3/4, z+3/4'
'x+1/2, y, z+1/2'
'-x+1/2, -y, z+1/2'
'x+3/4, -y+1/4, z+3/4'
'-x+3/4, y+1/4, z+3/4'
'x+1/2, y+1/2, z'
'-x+1/2, -y+1/2, z'
'x+3/4, -y+3/4, z+1/4'
'-x+3/4, y+3/4, z+1/4'

loop_
_atom_site_label
_atom_site_type_symbol
_atom_site_fract_x
_atom_site_fract_y
_atom_site_fract_z
_atom_site_U_iso_or_equiv
_atom_site_adp_type
_atom_site_occupancy
_atom_site_symmetry_multiplicity
_atom_site_calc_flag
_atom_site_refinement_flags
Au1 Au 0.898911(15) 0.152762(12) 0.93246(5) 0.0285(2) Uani 1 1 d .
Au2 Au 0.925240(15) 0.181146(12) 0.79183(6) 0.0339(2) Uani 1 1 d .
Au3 Au 0.895441(15) 0.145765(12) 0.70764(5) 0.0288(2) Uani 1 1 d .
Au4 Au 0.860112(14) 0.177052(11) 1.04289(5) 0.02553(19) Uani 1 1 d .
Au5 Au 0.874685(15) 0.215863(11) 0.94919(5) 0.02693(19) Uani 1 1 d .
Au6 Au 0.873977(15) 0.209742(12) 1.17593(5) 0.0276(2) Uani 1 1 d .
Ag1 Ag 0.94839(3) 0.14478(2) 0.81364(11) 0.0304(4) Uani 1 1 d .
Ag2 Ag 0.82339(3) 0.20911(2) 1.05800(11) 0.0277(4) Uani 1 1 d .
P1 P 0.91943(10) 0.13552(8) 1.0526(4) 0.0338(14) Uani 1 1 d .
P2 P 0.96989(11) 0.19071(10) 0.7788(5) 0.0502(18) Uani 1 1 d .
P3 P 0.91433(10) 0.12377(8) 0.6096(4) 0.0280(13) Uani 1 1 d .
P4 P 0.81923(10) 0.16064(7) 1.0461(4) 0.0273(12) Uani 1 1 d .
P5 P 0.84864(10) 0.23528(8) 0.8559(3) 0.0248(12) Uani 1 1 d .
P6 P 0.84856(9) 0.22246(8) 1.2986(4) 0.0273(12) Uani 1 1 d .
S1 S 0.87946(9) 0.16988(8) 0.8029(4) 0.0318(13) Uani 1 1 d .
S2 S 0.89965(8) 0.19640(7) 1.0515(4) 0.0241(11) Uani 1 1 d .
N1 N 0.9697(2) 0.1423(2) 0.9674(7) 0.047(5) Uani 1 1 d G
N2 N 0.9862(3) 0.1577(2) 0.7180(11) 0.028(4) Uani 1 1 d .
N3 N 0.9511(3) 0.1145(2) 0.7526(10) 0.023(4) Uani 1 1 d .
N4 N 0.7919(3) 0.1902(2) 0.9708(11) 0.025(4) Uani 1 1 d .
N5 N 0.8142(3) 0.2402(2) 1.0065(11) 0.028(4) Uani 1 1 d .
N6 N 0.8018(3) 0.2094(2) 1.2171(11) 0.023(4) Uani 1 1 d .
C111 C 0.95636(16) 0.13974(19) 1.0570(9) 0.037(4) Uani 1 1 d GU
C112 C 0.9720(2) 0.1390(2) 1.1428(7) 0.040(4) Uani 1 1 d GU
H11A H 0.9629 0.1373 1.2040 0.048 Uiso 1 1 calc R
C113 C 1.0010(2) 0.1409(2) 1.1390(8) 0.045(4) Uani 1 1 d GU
H11B H 1.0117 0.1404 1.1976 0.054 Uiso 1 1 calc R
C114 C 1.01435(16) 0.1434(2) 1.0494(10) 0.048(4) Uani 1 1 d GU
H11C H 1.0342 0.1447 1.0468 0.058 Uiso 1 1 calc R
C115 C 0.9987(2) 0.1441(2) 0.9636(8) 0.049(5) Uani 1 1 d GU
H11D H 1.0078 0.1459 0.9024 0.059 Uiso 1 1 calc R
C121 C 0.9177(4) 0.1112(3) 1.0323(15) 0.038(4) Uani 1 1 d U
C122 C 0.9291(4) 0.0986(3) 1.1013(16) 0.048(4) Uani 1 1 d U
H12A H 0.9361 0.1032 1.1616 0.057 Uiso 1 1 calc R
C123 C 0.9301(4) 0.0801(4) 1.0834(17) 0.051(4) Uani 1 1 d U
H12B H 0.9393 0.0719 1.1271 0.061 Uiso 1 1 calc R
C124 C 0.9173(4) 0.0738(4) 0.9994(16) 0.052(4) Uani 1 1 d U
H12C H 0.9170 0.0610 0.9862 0.062 Uiso 1 1 calc R
C125 C 0.9047(4) 0.0860(3) 0.9330(17) 0.048(4) Uani 1 1 d U
H12D H 0.8954 0.0811 0.8771 0.057 Uiso 1 1 calc R
C126 C 0.9055(4) 0.1043(3) 0.9462(15) 0.040(4) Uani 1 1 d U
H12E H 0.8979 0.1124 0.8984 0.049 Uiso 1 1 calc R
C131 C 0.9061(4) 0.1405(3) 1.1744(15) 0.037(5) Uani 1 1 d U
C132 C 0.9138(4) 0.1573(3) 1.2181(15) 0.044(6) Uani 1 1 d U
H13A H 0.9269 0.1652 1.1864 0.052 Uiso 1 1 calc R
C133 C 0.9022(4) 0.1623(3) 1.3090(14) 0.044(6) Uani 1 1 d U
H13B H 0.9064 0.1737 1.3396 0.053 Uiso 1 1 calc R
C134 C 0.8835(5) 0.1491(4) 1.3526(17) 0.054(7) Uani 1 1 d U
H13D H 0.8752 0.1519 1.4140 0.065 Uiso 1 1 calc R
C135 C 0.8775(4) 0.1328(3) 1.3093(15) 0.041(5) Uani 1 1 d U
H13E H 0.8659 0.1241 1.3425 0.049 Uiso 1 1 calc R
C136 C 0.8875(5) 0.1286(3) 1.2209(14) 0.044(6) Uani 1 1 d U
H13F H 0.8819 0.1175 1.1896 0.053 Uiso 1 1 calc R
C211 C 0.9904(4) 0.1759(3) 0.7024(16) 0.036(5) Uani 1 1 d U
C212 C 1.0115(4) 0.1805(4) 0.6357(17) 0.046(6) Uani 1 1 d U
H21A H 1.0154 0.1931 0.6243 0.056 Uiso 1 1 calc R
C213 C 1.0263(4) 0.1676(4) 0.5870(15) 0.042(6) Uani 1 1 d U
H21B H 1.0396 0.1714 0.5393 0.050 Uiso 1 1 calc R
C214 C 1.0226(4) 0.1501(3) 0.6045(14) 0.039(5) Uani 1 1 d U
H21C H 1.0336 0.1409 0.5728 0.046 Uiso 1 1 calc R
C215 C 1.0021(4) 0.1456(3) 0.6712(14) 0.033(5) Uani 1 1 d U
H21D H 0.9990 0.1329 0.6847 0.039 Uiso 1 1 calc R
C221 C 0.9726(3) 0.21355(19) 0.7312(14) 0.058(7) Uani 1 1 d GU
C222 C 0.9809(4) 0.2284(3) 0.7885(11) 0.081(8) Uani 1 1 d GU
H22A H 0.9863 0.2265 0.8548 0.097 Uiso 1 1 calc R
C223 C 0.9813(4) 0.2460(2) 0.7488(17) 0.109(10) Uani 1 1 d GU
H22B H 0.9870 0.2562 0.7879 0.131 Uiso 1 1 calc R
C224 C 0.9735(4) 0.2488(2) 0.6518(18) 0.108(10) Uani 1 1 d GU
H22C H 0.9738 0.2608 0.6246 0.130 Uiso 1 1 calc R
C225 C 0.9652(4) 0.2339(3) 0.5945(12) 0.099(10) Uani 1 1 d GU
H22D H 0.9598 0.2358 0.5283 0.119 Uiso 1 1 calc R
C226 C 0.9648(3) 0.2163(2) 0.6342(14) 0.076(8) Uani 1 1 d GU
H22E H 0.9591 0.2062 0.5951 0.092 Uiso 1 1 calc R
C231 C 0.9893(5) 0.1914(4) 0.8994(15) 0.050(6) Uani 1 1 d U
C232 C 0.9748(5) 0.1906(4) 0.975(2) 0.065(7) Uani 1 1 d U
H23A H 0.9550 0.1892 0.9707 0.078 Uiso 1 1 calc R
C233 C 0.9877(6) 0.1918(4) 1.061(3) 0.089(8) Uani 1 1 d U
H23B H 0.9776 0.1924 1.1205 0.107 Uiso 1 1 calc R
C234 C 1.0156(7) 0.1921(5) 1.058(3) 0.120(10) Uani 1 1 d U
H23C H 1.0252 0.1923 1.1188 0.144 Uiso 1 1 calc R
C235 C 1.0304(7) 0.1920(5) 0.979(2) 0.107(10) Uani 1 1 d U
H23D H 1.0503 0.1924 0.9813 0.128 Uiso 1 1 calc R
C236 C 1.0171(5) 0.1913(5) 0.8979(18) 0.078(8) Uani 1 1 d U
H23E H 1.0270 0.1907 0.8376 0.094 Uiso 1 1 calc R
C311 C 0.9346(4) 0.1067(3) 0.6775(12) 0.024(3) Uani 1 1 d U
C312 C 0.9353(4) 0.0887(3) 0.6608(12) 0.028(3) Uani 1 1 d U
H31A H 0.9238 0.0836 0.6108 0.033 Uiso 1 1 calc R
C313 C 0.9528(4) 0.0772(3) 0.7157(13) 0.030(3) Uani 1 1 d U
H31B H 0.9527 0.0643 0.7053 0.036 Uiso 1 1 calc R
C314 C 0.9698(4) 0.0848(3) 0.7840(13) 0.031(3) Uani 1 1 d U
H31C H 0.9828 0.0775 0.8197 0.037 Uiso 1 1 calc R
C315 C 0.9679(4) 0.1035(3) 0.8003(14) 0.030(3) Uani 1 1 d U
H31D H 0.9795 0.1087 0.8495 0.036 Uiso 1 1 calc R
C321 C 0.8888(4) 0.1109(3) 0.5411(15) 0.035(5) Uani 1 1 d U
C322 C 0.8605(4) 0.1130(4) 0.5618(18) 0.062(7) Uani 1 1 d U
H32A H 0.8548 0.1220 0.6085 0.074 Uiso 1 1 calc R
C323 C 0.8412(4) 0.1028(4) 0.5177(19) 0.068(7) Uani 1 1 d U
H32B H 0.8222 0.1039 0.5368 0.082 Uiso 1 1 calc R
C324 C 0.8485(5) 0.0908(4) 0.445(2) 0.072(7) Uani 1 1 d U
H32C H 0.8342 0.0845 0.4100 0.086 Uiso 1 1 calc R
C325 C 0.8763(4) 0.0875(4) 0.4209(18) 0.061(7) Uani 1 1 d U
H32D H 0.8820 0.0782 0.3765 0.073 Uiso 1 1 calc R
C326 C 0.8950(4) 0.0993(3) 0.4686(16) 0.045(6) Uani 1 1 d U
H32E H 0.9140 0.0990 0.4473 0.054 Uiso 1 1 calc R
C331 C 0.9388(4) 0.1344(3) 0.5263(12) 0.022(5) Uani 1 1 d .
C332 C 0.9420(4) 0.1526(3) 0.5240(14) 0.038(6) Uani 1 1 d .
H33A H 0.9307 0.1599 0.5662 0.045 Uiso 1 1 calc R
C333 C 0.9607(4) 0.1612(3) 0.4635(14) 0.039(5) Uani 1 1 d .
H33B H 0.9617 0.1742 0.4640 0.047 Uiso 1 1 calc R
C334 C 0.9778(5) 0.1516(3) 0.4030(14) 0.039(6) Uani 1 1 d .
H33C H 0.9911 0.1575 0.3618 0.046 Uiso 1 1 calc R
C335 C 0.9748(5) 0.1328(3) 0.4048(13) 0.045(6) Uani 1 1 d .
H33D H 0.9857 0.1255 0.3616 0.054 Uiso 1 1 calc R
C336 C 0.9554(4) 0.1240(3) 0.4715(14) 0.040(6) Uani 1 1 d .
H33E H 0.9546 0.1110 0.4759 0.049 Uiso 1 1 calc R
C411 C 0.7933(3) 0.1724(3) 0.9660(13) 0.024(4) Uani 1 1 d U
C412 C 0.7752(4) 0.1614(3) 0.9042(13) 0.034(5) Uani 1 1 d U
H41A H 0.7764 0.1483 0.9017 0.041 Uiso 1 1 calc R
C413 C 0.7562(4) 0.1712(3) 0.8496(15) 0.039(6) Uani 1 1 d U
H41B H 0.7434 0.1648 0.8088 0.047 Uiso 1 1 calc R
C414 C 0.7556(4) 0.1897(3) 0.8529(13) 0.030(5) Uani 1 1 d U
H41C H 0.7432 0.1964 0.8119 0.037 Uiso 1 1 calc R
C415 C 0.7733(3) 0.1989(3) 0.9169(13) 0.029(5) Uani 1 1 d U
H41D H 0.7720 0.2119 0.9219 0.034 Uiso 1 1 calc R
C421 C 0.8027(3) 0.1600(3) 1.1647(13) 0.026(5) Uani 1 1 d .
C422 C 0.8196(4) 0.1620(3) 1.2490(16) 0.045(6) Uani 1 1 d .
H42A H 0.8386 0.1656 1.2406 0.054 Uiso 1 1 calc R
C423 C 0.8104(5) 0.1590(3) 1.3391(14) 0.039(6) Uani 1 1 d .
H42B H 0.8232 0.1583 1.3924 0.047 Uiso 1 1 calc R
C424 C 0.7822(4) 0.1569(3) 1.3545(16) 0.046(7) Uani 1 1 d .
H42C H 0.7745 0.1565 1.4187 0.055 Uiso 1 1 calc R
C425 C 0.7663(5) 0.1555(3) 1.2760(17) 0.060(8) Uani 1 1 d .
H42D H 0.7470 0.1526 1.2852 0.072 Uiso 1 1 calc R
C426 C 0.7759(4) 0.1581(3) 1.1787(15) 0.035(5) Uani 1 1 d .
H42E H 0.7632 0.1584 1.1253 0.042 Uiso 1 1 calc R
C431 C 0.8217(4) 0.1368(3) 1.0108(15) 0.040(6) Uani 1 1 d U
C432 C 0.8295(4) 0.1333(4) 0.9168(17) 0.050(6) Uani 1 1 d U
H43A H 0.8331 0.1431 0.8719 0.060 Uiso 1 1 calc R
C433 C 0.8323(4) 0.1143(4) 0.8879(17) 0.050(6) Uani 1 1 d U
H43C H 0.8375 0.1110 0.8230 0.060 Uiso 1 1 calc R
C434 C 0.8269(5) 0.1007(4) 0.960(2) 0.066(7) Uani 1 1 d U
H43D H 0.8300 0.0882 0.9433 0.079 Uiso 1 1 calc R
C435 C 0.8178(5) 0.1042(4) 1.050(2) 0.065(7) Uani 1 1 d U
H43E H 0.8132 0.0945 1.0944 0.078 Uiso 1 1 calc R
C436 C 0.8150(4) 0.1233(4) 1.0781(18) 0.051(6) Uani 1 1 d U
H43F H 0.8087 0.1265 1.1419 0.061 Uiso 1 1 calc R
C511 C 0.8255(3) 0.2488(3) 0.9352(13) 0.025(5) Uani 1 1 d .
C512 C 0.8191(4) 0.2668(3) 0.9169(15) 0.036(5) Uani 1 1 d .
H51A H 0.8276 0.2727 0.8623 0.044 Uiso 1 1 calc R
C513 C 0.8007(4) 0.2768(3) 0.9754(15) 0.045(6) Uani 1 1 d .
H51B H 0.7975 0.2896 0.9663 0.054 Uiso 1 1 calc R
C514 C 0.7879(4) 0.2672(3) 1.0448(14) 0.035(5) Uani 1 1 d .
H51C H 0.7746 0.2730 1.0863 0.041 Uiso 1 1 calc R
C515 C 0.7941(4) 0.2491(3) 1.0561(16) 0.038(6) Uani 1 1 d .
H51D H 0.7834 0.2422 1.1022 0.046 Uiso 1 1 calc R
C521 C 0.8249(3) 0.2234(3) 0.7716(13) 0.022(4) Uani 1 1 d .
C522 C 0.8303(4) 0.2055(3) 0.7452(15) 0.035(5) Uani 1 1 d .
H52A H 0.8468 0.1996 0.7684 0.042 Uiso 1 1 calc R
C523 C 0.8131(4) 0.1966(3) 0.6887(15) 0.033(5) Uani 1 1 d .
H52B H 0.8173 0.1842 0.6711 0.039 Uiso 1 1 calc R
C524 C 0.7897(4) 0.2044(3) 0.6548(13) 0.033(5) Uani 1 1 d .
H52C H 0.7773 0.1977 0.6133 0.040 Uiso 1 1 calc R
C525 C 0.7841(4) 0.2218(4) 0.6808(18) 0.054(7) Uani 1 1 d .
H52D H 0.7672 0.2272 0.6581 0.065 Uiso 1 1 calc R
C526 C 0.8018(4) 0.2320(3) 0.7391(13) 0.032(5) Uani 1 1 d .
H52E H 0.7978 0.2445 0.7554 0.038 Uiso 1 1 calc R
C531 C 0.8700(4) 0.2517(3) 0.7838(14) 0.029(5) Uani 1 1 d .
C532 C 0.8978(4) 0.2548(3) 0.8168(18) 0.050(6) Uani 1 1 d .
H53A H 0.9053 0.2482 0.8707 0.060 Uiso 1 1 calc R
C533 C 0.9133(5) 0.2674(4) 0.770(2) 0.074(9) Uani 1 1 d .
H53B H 0.9320 0.2696 0.7912 0.088 Uiso 1 1 calc R
C534 C 0.9030(5) 0.2776(3) 0.690(2) 0.063(8) Uani 1 1 d .
H53C H 0.9139 0.2870 0.6604 0.075 Uiso 1 1 calc R
C535 C 0.8753(5) 0.2733(3) 0.6548(17) 0.058(8) Uani 1 1 d .
H53D H 0.8679 0.2794 0.5988 0.070 Uiso 1 1 calc R
C536 C 0.8597(4) 0.2602(3) 0.7034(15) 0.038(5) Uani 1 1 d .
H53E H 0.8415 0.2571 0.6801 0.046 Uiso 1 1 calc R
C611 C 0.8134(4) 0.2140(3) 1.3038(15) 0.039(6) Uani 1 1 d .
C612 C 0.7985(4) 0.2117(4) 1.3894(14) 0.047(7) Uani 1 1 d .
H61A H 0.8067 0.2151 1.4502 0.057 Uiso 1 1 calc R
C613 C 0.7706(4) 0.2042(3) 1.3875(16) 0.047(7) Uani 1 1 d .
H61B H 0.7607 0.2015 1.4460 0.056 Uiso 1 1 calc R
C614 C 0.7595(4) 0.2014(3) 1.3006(16) 0.038(6) Uani 1 1 d .
H61C H 0.7404 0.1979 1.2940 0.046 Uiso 1 1 calc R
C615 C 0.7757(4) 0.2037(3) 1.2228(18) 0.046(6) Uani 1 1 d .
H61D H 0.7671 0.2008 1.1618 0.055 Uiso 1 1 calc R
C621 C 0.8426(4) 0.2474(3) 1.2865(15) 0.034(5) Uani 1 1 d U
C622 C 0.8529(5) 0.2575(3) 1.2035(16) 0.047(6) Uani 1 1 d U
H62A H 0.8648 0.2514 1.1581 0.057 Uiso 1 1 calc R
C623 C 0.8466(5) 0.2747(3) 1.188(2) 0.069(7) Uani 1 1 d U
H62B H 0.8530 0.2814 1.1328 0.083 Uiso 1 1 calc R
C624 C 0.8284(5) 0.2828(4) 1.2656(19) 0.079(8) Uani 1 1 d DU
H62D H 0.8225 0.2951 1.2553 0.095 Uiso 1 1 calc R
C625 C 0.8192(5) 0.2746(3) 1.349(2) 0.060(7) Uani 1 1 d DU
H62E H 0.8093 0.2811 1.3987 0.072 Uiso 1 1 calc R
C626 C 0.8254(4) 0.2561(3) 1.3558(17) 0.049(6) Uani 1 1 d DU
H62F H 0.8179 0.2491 1.4084 0.059 Uiso 1 1 calc R
C631 C 0.8632(4) 0.2174(3) 1.4176(14) 0.033(4) Uani 1 1 d U
C632 C 0.8759(4) 0.2315(3) 1.4704(14) 0.038(4) Uani 1 1 d U
H63A H 0.8754 0.2439 1.4485 0.046 Uiso 1 1 calc R
C633 C 0.8898(4) 0.2265(3) 1.5582(16) 0.041(4) Uani 1 1 d U
H63B H 0.8988 0.2359 1.5950 0.049 Uiso 1 1 calc R
C634 C 0.8907(4) 0.2098(3) 1.5910(16) 0.046(4) Uani 1 1 d U
H63C H 0.9004 0.2070 1.6501 0.055 Uiso 1 1 calc R
C635 C 0.8772(4) 0.1959(3) 1.5373(16) 0.049(4) Uani 1 1 d U
H63D H 0.8775 0.1836 1.5616 0.059 Uiso 1 1 calc R
C636 C 0.8635(4) 0.1996(3) 1.4485(15) 0.038(4) Uani 1 1 d U
H63E H 0.8547 0.1901 1.4116 0.046 Uiso 1 1 calc R
B1 B 0.7059(6) 0.1774(5) 0.098(2) 0.054(8) Uiso 1 1 d .
B2 B 0.4534(6) 0.0331(5) 0.359(2) 0.051(8) Uiso 1 1 d .
B3 B 0.7737(7) 0.0548(6) 0.107(3) 0.081(11) Uiso 1 1 d .
B4 B 0.7980(4) 0.1439(3) 0.6207(13) 0.053(8) Uiso 1 1 d D
F11 F 0.7049(2) 0.17585(16) 0.2014(8) 0.045(3) Uiso 1 1 d .
F12 F 0.6804(2) 0.18354(16) 0.0668(9) 0.046(3) Uiso 1 1 d .
F13 F 0.7115(2) 0.15924(19) 0.0617(10) 0.060(4) Uiso 1 1 d .
F14 F 0.7266(2) 0.18856(17) 0.0723(9) 0.045(3) Uiso 1 1 d .
F21 F 0.4765(2) 0.04088(18) 0.3103(9) 0.053(3) Uiso 1 1 d .
F22 F 0.4292(2) 0.04219(19) 0.3247(10) 0.062(4) Uiso 1 1 d .
F23 F 0.4560(3) 0.0346(2) 0.4564(10) 0.069(4) Uiso 1 1 d .
F24 F 0.4505(3) 0.0145(2) 0.3282(11) 0.084(5) Uiso 1 1 d .
F31 F 0.7449(10) 0.0512(7) 0.147(4) 0.21(5) Uiso 0.30 1 d PD
F31' F 0.7583(6) 0.0499(4) 0.1833(16) 0.130(11) Uiso 0.70 1 d PD
F32 F 0.7898(12) 0.0496(6) 0.186(3) 0.17(2) Uiso 0.40 1 d PD
F32' F 0.7963(5) 0.0622(3) 0.1157(19) 0.099(9) Uiso 0.60 1 d PD
F33 F 0.7756(10) 0.0686(3) 0.069(3) 0.135(15) Uiso 0.50 1 d PD
F33' F 0.7544(6) 0.0655(3) 0.046(2) 0.101(11) Uiso 0.50 1 d PD
F34 F 0.7754(3) 0.0389(3) 0.0481(13) 0.112(6) Uiso 1 1 d D
F41 F 0.7869(2) 0.13031(16) 0.5620(9) 0.067(4) Uiso 1 1 d D
F42 F 0.8218(3) 0.1512(3) 0.5731(13) 0.048(6) Uiso 0.60 1 d PD
F42' F 0.8116(9) 0.1565(4) 0.583(3) 0.20(3) Uiso 0.40 1 d PD
F43 F 0.8059(5) 0.1372(3) 0.7081(11) 0.118(19) Uiso 0.50 1 d PD
F43' F 0.8140(6) 0.1339(4) 0.6948(17) 0.074(11) Uiso 0.50 1 d PD
F44 F 0.7793(4) 0.1578(2) 0.6307(16) 0.066(7) Uiso 0.60 1 d PD
F44' F 0.7747(7) 0.1503(5) 0.680(2) 0.105(15) Uiso 0.40 1 d PD
N1S N 0.5000 0.0000 0.0040(19) 0.043(7) Uiso 1 2 d S
C1S C 0.5000 0.0000 0.083(2) 0.041(8) Uiso 1 2 d S
C2S C 0.5000 0.0000 0.191(2) 0.050(9) Uiso 1 2 d S

loop_
_atom_site_aniso_label
_atom_site_aniso_U_11
_atom_site_aniso_U_22
_atom_site_aniso_U_33
_atom_site_aniso_U_23
_atom_site_aniso_U_13
_atom_site_aniso_U_12
Au1 0.0299(4) 0.0341(5) 0.0216(4) -0.0009(4) -0.0046(3) 0.0105(4)
Au2 0.0309(4) 0.0293(5) 0.0415(5) -0.0029(4) -0.0046(4) 0.0034(4)
Au3 0.0302(4) 0.0293(5) 0.0268(5) -0.0034(4) -0.0053(3) 0.0088(4)
Au4 0.0256(4) 0.0255(5) 0.0255(5) -0.0013(4) -0.0017(3) 0.0044(3)
Au5 0.0257(4) 0.0300(5) 0.0250(5) 0.0005(4) -0.0014(3) 0.0055(4)
Au6 0.0240(4) 0.0370(5) 0.0218(4) -0.0035(4) -0.0021(3) 0.0047(4)
Ag1 0.0312(8) 0.0304(11) 0.0295(9) -0.0005(8) -0.0045(7) 0.0065(7)
Ag2 0.0268(7) 0.0297(10) 0.0266(8) -0.0022(8) -0.0020(7) 0.0049(7)
P1 0.035(3) 0.039(4) 0.028(3) -0.005(3) -0.006(2) 0.010(3)
P2 0.028(3) 0.070(5) 0.053(4) -0.012(4) -0.002(3) 0.002(3)
P3 0.030(3) 0.026(4) 0.028(3) -0.002(3) -0.006(2) 0.005(2)
P4 0.036(3) 0.018(3) 0.027(3) 0.002(3) -0.009(2) -0.004(2)
P5 0.029(3) 0.024(3) 0.021(3) 0.001(2) -0.001(2) 0.004(2)
P6 0.029(3) 0.034(4) 0.019(3) -0.002(3) -0.002(2) 0.000(2)
S1 0.022(2) 0.053(4) 0.020(3) 0.002(3) 0.001(2) 0.008(2)
S2 0.027(2) 0.022(3) 0.023(3) 0.001(2) -0.002(2) 0.005(2)
N1 0.041(10) 0.078(16) 0.022(10) -0.025(10) -0.006(8) 0.016(10)
N2 0.021(8) 0.039(12) 0.022(9) 0.007(8) 0.000(7) 0.007(8)
N3 0.033(9) 0.024(11) 0.013(8) 0.007(7) -0.007(6) -0.004(8)
N4 0.017(8) 0.028(11) 0.031(10) -0.009(8) 0.000(7) 0.006(7)
N5 0.047(10) 0.009(10) 0.027(10) -0.002(8) 0.006(8) 0.008(8)
N6 0.041(9) 0.009(9) 0.020(9) -0.010(7) -0.013(7) 0.015(7)
C111 0.052(9) 0.040(11) 0.018(9) 0.001(8) -0.022(8) 0.010(8)
C112 0.044(8) 0.052(10) 0.024(8) -0.005(8) -0.021(7) 0.010(8)
C113 0.035(7) 0.064(10) 0.036(8) -0.005(8) -0.020(7) 0.013(7)
C114 0.036(8) 0.069(11) 0.041(9) -0.009(9) -0.018(7) 0.014(7)
C115 0.031(9) 0.067(12) 0.050(10) -0.014(10) -0.016(8) 0.012(9)
C121 0.026(7) 0.046(9) 0.042(9) -0.008(8) -0.013(6) 0.006(7)
C122 0.036(8) 0.050(10) 0.057(9) -0.009(8) -0.007(7) 0.007(8)
C123 0.044(8) 0.048(10) 0.061(9) -0.007(8) 0.001(7) 0.007(8)
C124 0.047(8) 0.050(10) 0.059(9) -0.001(8) 0.012(7) 0.004(8)
C125 0.043(8) 0.049(9) 0.051(9) -0.001(8) 0.009(7) 0.003(8)
C126 0.034(7) 0.046(9) 0.042(8) -0.006(8) 0.002(7) 0.008(7)
C131 0.037(11) 0.045(14) 0.029(12) -0.001(11) -0.011(9) 0.004(10)
C132 0.063(13) 0.029(13) 0.040(13) -0.030(11) -0.003(10) 0.013(11)
C133 0.049(12) 0.070(17) 0.013(11) -0.025(11) -0.016(9) 0.023(11)
C134 0.051(13) 0.066(18) 0.046(14) 0.016(13) -0.010(10) 0.031(13)
C135 0.051(11) 0.053(15) 0.019(11) 0.002(11) 0.011(10) -0.003(11)
C136 0.071(14) 0.039(14) 0.022(12) -0.001(10) -0.007(10) 0.014(11)
C211 0.022(10) 0.024(13) 0.061(14) 0.016(12) -0.012(9) -0.013(9)
C212 0.027(10) 0.051(16) 0.062(14) 0.015(12) -0.017(10) -0.021(11)
C213 0.033(11) 0.061(17) 0.031(12) -0.002(12) -0.012(9) 0.012(11)
C214 0.047(12) 0.033(14) 0.035(12) 0.019(11) 0.002(9) 0.000(11)
C215 0.042(11) 0.020(12) 0.036(12) -0.009(10) -0.002(10) 0.002(10)
C221 0.057(14) 0.040(15) 0.076(17) 0.011(14) 0.018(12) -0.007(12)
C222 0.098(17) 0.025(15) 0.12(2) -0.010(16) -0.006(16) -0.020(14)
C223 0.093(19) 0.049(18) 0.19(3) -0.02(2) -0.01(2) -0.004(17)
C224 0.075(18) 0.044(18) 0.21(3) 0.00(2) 0.02(2) -0.001(15)
C225 0.073(17) 0.06(2) 0.16(3) 0.001(19) -0.008(17) 0.016(16)
C226 0.064(15) 0.040(16) 0.13(2) 0.011(16) -0.015(15) -0.002(13)
C231 0.040(12) 0.090(18) 0.021(12) -0.018(12) 0.003(9) -0.004(13)
C232 0.053(14) 0.076(18) 0.064(17) -0.025(15) 0.000(13) -0.015(13)
C233 0.062(15) 0.10(2) 0.10(2) 0.007(19) 0.032(16) -0.015(16)
C234 0.083(19) 0.15(3) 0.12(2) -0.03(2) -0.03(2) -0.01(2)
C235 0.082(19) 0.16(3) 0.08(2) -0.03(2) 0.004(16) -0.003(19)
C236 0.042(13) 0.16(2) 0.037(14) 0.014(15) -0.028(11) -0.007(15)
C311 0.038(7) 0.021(7) 0.013(6) 0.009(6) -0.006(5) 0.001(6)
C312 0.042(6) 0.025(6) 0.016(6) 0.007(6) -0.004(5) 0.001(6)
C313 0.043(6) 0.028(6) 0.019(6) 0.005(5) -0.003(5) 0.002(5)
C314 0.043(6) 0.031(7) 0.018(6) 0.006(6) -0.002(5) 0.001(6)
C315 0.041(7) 0.031(7) 0.017(7) 0.004(7) -0.003(6) 0.000(7)
C321 0.050(11) 0.020(12) 0.036(12) -0.012(10) 0.003(10) 0.006(9)
C322 0.020(10) 0.102(19) 0.063(14) -0.042(14) -0.013(11) 0.005(12)
C323 0.025(11) 0.10(2) 0.076(17) -0.021(15) 0.005(11) 0.013(13)
C324 0.042(12) 0.089(19) 0.084(18) -0.015(16) -0.004(13) 0.002(13)
C325 0.040(12) 0.067(16) 0.076(16) -0.025(14) -0.035(12) 0.016(12)
C326 0.034(11) 0.048(15) 0.053(14) 0.023(12) -0.013(10) 0.001(10)
C331 0.046(12) 0.008(11) 0.012(10) -0.006(9) -0.010(8) 0.015(9)
C332 0.037(12) 0.052(17) 0.025(12) 0.008(12) 0.009(9) 0.015(11)
C333 0.057(14) 0.036(15) 0.025(13) -0.001(12) -0.005(10) 0.002(12)
C334 0.084(17) 0.012(13) 0.020(12) 0.000(10) -0.016(11) -0.002(12)
C335 0.067(15) 0.056(19) 0.012(12) -0.005(11) 0.013(10) -0.005(13)
C336 0.046(13) 0.046(16) 0.030(13) 0.006(12) -0.016(10) -0.011(11)
C411 0.025(9) 0.026(13) 0.021(11) 0.013(10) 0.003(8) -0.007(9)
C412 0.044(11) 0.039(13) 0.020(11) -0.013(10) 0.017(9) -0.016(10)
C413 0.020(10) 0.049(15) 0.048(13) 0.013(12) -0.007(9) -0.004(10)
C414 0.024(10) 0.040(14) 0.027(11) 0.023(10) -0.004(8) -0.003(10)
C415 0.018(9) 0.040(14) 0.029(12) 0.012(10) -0.009(8) 0.004(9)
C421 0.015(9) 0.041(14) 0.023(12) 0.019(10) 0.003(8) 0.012(9)
C422 0.030(12) 0.051(18) 0.052(16) -0.002(13) -0.014(10) 0.003(11)
C423 0.059(15) 0.045(17) 0.014(12) 0.009(10) -0.013(10) 0.003(12)
C424 0.047(14) 0.039(17) 0.052(16) -0.015(12) -0.036(11) 0.014(12)
C425 0.068(16) 0.053(19) 0.057(18) 0.035(14) -0.018(13) -0.021(14)
C426 0.049(13) 0.032(14) 0.024(12) -0.005(11) -0.023(10) 0.014(10)
C431 0.032(11) 0.063(16) 0.024(11) 0.005(11) -0.011(9) 0.002(11)
C432 0.015(9) 0.078(17) 0.058(14) -0.014(13) -0.023(9) 0.000(10)
C433 0.030(11) 0.066(18) 0.054(14) -0.026(13) -0.017(10) 0.004(11)
C434 0.050(13) 0.065(18) 0.083(18) -0.001(16) -0.041(13) 0.017(12)
C435 0.069(14) 0.049(16) 0.076(17) 0.004(16) -0.009(14) 0.007(13)
C436 0.058(13) 0.050(16) 0.045(14) -0.006(12) -0.009(11) -0.012(12)
C511 0.014(8) 0.044(14) 0.017(11) 0.007(10) -0.005(8) 0.001(9)
C512 0.048(13) 0.029(14) 0.032(13) -0.002(11) -0.012(10) 0.003(11)
C513 0.045(13) 0.046(17) 0.044(15) 0.009(13) 0.004(11) 0.010(12)
C514 0.048(12) 0.034(15) 0.022(12) -0.011(11) 0.000(10) 0.018(10)
C515 0.028(10) 0.038(16) 0.048(14) -0.008(12) 0.020(10) 0.007(10)
C521 0.020(9) 0.024(13) 0.023(11) 0.008(9) 0.000(8) 0.002(9)
C522 0.039(12) 0.016(13) 0.051(15) 0.008(11) 0.004(10) -0.002(10)
C523 0.037(11) 0.016(12) 0.044(13) -0.023(11) -0.002(10) 0.006(9)
C524 0.044(13) 0.035(16) 0.021(12) -0.003(10) -0.008(9) -0.013(11)
C525 0.038(13) 0.06(2) 0.061(17) 0.021(16) 0.010(12) 0.000(13)
C526 0.034(11) 0.044(16) 0.017(11) -0.005(10) -0.014(9) 0.006(11)
C531 0.029(10) 0.024(13) 0.036(13) -0.006(10) 0.012(9) -0.004(9)
C532 0.036(11) 0.036(16) 0.077(17) 0.023(13) -0.009(12) -0.017(11)
C533 0.066(17) 0.051(19) 0.10(2) 0.025(17) -0.029(16) -0.035(15)
C534 0.041(14) 0.044(17) 0.10(2) 0.029(17) 0.022(14) 0.001(12)
C535 0.051(15) 0.053(18) 0.070(18) 0.045(14) 0.034(13) 0.010(13)
C536 0.038(11) 0.037(15) 0.040(14) 0.014(12) -0.016(10) 0.003(10)
C611 0.026(10) 0.065(18) 0.026(13) 0.007(12) 0.011(9) 0.008(10)
C612 0.040(13) 0.09(2) 0.015(12) -0.008(12) 0.007(9) 0.011(13)
C613 0.038(13) 0.07(2) 0.030(13) 0.029(13) 0.004(10) 0.010(13)
C614 0.029(11) 0.046(16) 0.040(14) -0.001(12) 0.010(11) -0.010(10)
C615 0.034(13) 0.025(15) 0.078(19) 0.006(13) -0.027(13) 0.004(10)
C621 0.042(11) 0.017(12) 0.043(13) -0.004(10) -0.010(10) -0.008(9)
C622 0.068(13) 0.027(13) 0.046(13) -0.004(12) -0.024(11) 0.003(11)
C623 0.082(16) 0.036(15) 0.088(18) -0.001(15) -0.055(14) -0.002(13)
C624 0.068(16) 0.035(16) 0.13(2) -0.043(15) -0.075(15) 0.026(13)
C625 0.056(14) 0.027(15) 0.096(19) 0.026(13) -0.003(13) 0.005(12)
C626 0.038(12) 0.038(15) 0.071(15) -0.018(12) 0.007(10) 0.005(11)
C631 0.028(7) 0.041(9) 0.029(8) 0.008(7) 0.003(6) 0.006(7)
C632 0.037(7) 0.042(9) 0.036(8) 0.013(7) 0.001(7) 0.006(7)
C633 0.040(7) 0.044(9) 0.040(8) 0.008(8) -0.005(7) 0.004(7)
C634 0.044(8) 0.050(10) 0.045(9) 0.010(8) -0.002(7) 0.011(8)
C635 0.050(8) 0.050(9) 0.047(9) 0.013(8) 0.003(7) 0.006(8)
C636 0.038(7) 0.046(9) 0.030(8) 0.012(8) -0.002(7) 0.008(7)

loop_
_atom_type_symbol
_atom_type_description
_atom_type_scat_dispersion_real
_atom_type_scat_dispersion_imag
_atom_type_scat_source
C C 0.0033 0.0016 'International Tables Vol C Tables 4.2.6.8 and 6.1.1.4'
H H 0.0000 0.0000 'International Tables Vol C Tables 4.2.6.8 and 6.1.1.4'
B B 0.0013 0.0007 'International Tables Vol C Tables 4.2.6.8 and 6.1.1.4'
N N 0.0061 0.0033 'International Tables Vol C Tables 4.2.6.8 and 6.1.1.4'
F F 0.0171 0.0103 'International Tables Vol C Tables 4.2.6.8 and 6.1.1.4'
P P 0.1023 0.0942 'International Tables Vol C Tables 4.2.6.8 and 6.1.1.4'
S S 0.1246 0.1234 'International Tables Vol C Tables 4.2.6.8 and 6.1.1.4'
Ag Ag -0.8971 1.1015 'International Tables Vol C Tables 4.2.6.8 and 6.1.1.4'
Au Au -2.0133 8.8022 'International Tables Vol C Tables 4.2.6.8 and 6.1.1.4'

loop_
_geom_angle_atom_site_label_1
_geom_angle_atom_site_label_2
_geom_angle_atom_site_label_3
_geom_angle
P1 Au1 S1 177.02(19)
P1 Au1 Ag1 86.76(13)
S1 Au1 Ag1 90.35(11)
P1 Au1 Au4 103.23(14)
S1 Au1 Au4 79.71(12)
Ag1 Au1 Au4 154.61(5)
P1 Au1 Au2 129.73(14)
S1 Au1 Au2 48.64(12)
Ag1 Au1 Au2 57.21(4)
Au4 Au1 Au2 99.91(3)
P1 Au1 Au3 129.83(14)
S1 Au1 Au3 47.54(13)
Ag1 Au1 Au3 57.56(3)
Au4 Au1 Au3 124.35(3)
Au2 Au1 Au3 61.17(3)
P2 Au2 S1 177.4(2)
P2 Au2 Ag1 85.91(19)
S1 Au2 Ag1 91.73(14)
P2 Au2 Au1 129.92(18)
S1 Au2 Au1 49.09(13)
Ag1 Au2 Au1 58.54(4)
P2 Au2 Au3 130.57(18)
S1 Au2 Au3 46.93(13)
Ag1 Au2 Au3 57.48(4)
Au1 Au2 Au3 59.88(3)
P3 Au3 S1 174.82(19)
P3 Au3 Ag1 86.08(13)
S1 Au3 Ag1 91.43(12)
P3 Au3 Au1 132.41(13)
S1 Au3 Au1 48.67(12)
Ag1 Au3 Au1 57.88(4)
P3 Au3 Au2 127.56(14)
S1 Au3 Au2 47.59(12)
Ag1 Au3 Au2 56.51(4)
Au1 Au3 Au2 58.95(3)
P4 Au4 S2 173.43(18)
P4 Au4 Ag2 84.47(14)
S2 Au4 Ag2 90.01(12)
P4 Au4 Au1 103.35(14)
S2 Au4 Au1 83.18(12)
Ag2 Au4 Au1 152.08(4)
P4 Au4 Au6 125.29(14)
S2 Au4 Au6 48.28(12)
Ag2 Au4 Au6 57.93(3)
Au1 Au4 Au6 128.89(3)
P4 Au4 Au5 131.16(13)
S2 Au4 Au5 46.69(12)
Ag2 Au4 Au5 56.71(3)
Au1 Au4 Au5 100.80(3)
Au6 Au4 Au5 60.15(2)
P5 Au5 S2 176.87(17)
P5 Au5 Ag2 86.03(13)
S2 Au5 Ag2 91.24(12)
P5 Au5 Au6 129.60(13)
S2 Au5 Au6 47.33(12)
Ag2 Au5 Au6 57.36(4)
P5 Au5 Au4 131.18(14)
S2 Au5 Au4 47.71(12)
Ag2 Au5 Au4 57.27(4)
Au6 Au5 Au4 58.16(2)
P6 Au6 S2 179.2(2)
P6 Au6 Ag2 88.37(12)
S2 Au6 Ag2 91.49(11)
P6 Au6 Au4 129.76(13)
S2 Au6 Au4 49.61(12)
Ag2 Au6 Au4 58.61(4)
P6 Au6 Au5 132.81(13)
S2 Au6 Au5 47.57(12)
Ag2 Au6 Au5 57.45(3)
Au4 Au6 Au5 61.69(3)
N1 Ag1 N3 102.8(5)
N1 Ag1 N2 101.0(5)
N3 Ag1 N2 97.5(5)
N1 Ag1 Au2 109.3(4)
N3 Ag1 Au2 147.3(3)
N2 Ag1 Au2 82.7(4)
N1 Ag1 Au3 145.5(3)
N3 Ag1 Au3 84.0(3)
N2 Ag1 Au3 111.7(3)
Au2 Ag1 Au3 66.02(4)
N1 Ag1 Au1 82.4(3)
N3 Ag1 Au1 115.2(3)
N2 Ag1 Au1 145.6(4)
Au2 Ag1 Au1 64.25(4)
Au3 Ag1 Au1 64.56(3)
N4 Ag2 N6 100.8(5)
N4 Ag2 N5 106.5(5)
N6 Ag2 N5 100.2(5)
N4 Ag2 Au6 145.0(4)
N6 Ag2 Au6 81.7(3)
N5 Ag2 Au6 107.3(4)
N4 Ag2 Au5 112.1(3)
N6 Ag2 Au5 145.3(4)
N5 Ag2 Au5 81.1(4)
Au6 Ag2 Au5 65.19(3)
N4 Ag2 Au4 83.2(4)
N6 Ag2 Au4 109.1(3)
N5 Ag2 Au4 146.8(4)
Au6 Ag2 Au4 63.46(4)
Au5 Ag2 Au4 66.03(4)
C111 P1 C121 102.7(8)
C111 P1 C131 106.3(8)
C121 P1 C131 108.8(10)
C111 P1 Au1 110.6(5)
C121 P1 Au1 114.2(7)
C131 P1 Au1 113.4(7)
C221 P2 C211 107.9(9)
C221 P2 C231 104.8(11)
C211 P2 C231 104.8(10)
C221 P2 Au2 112.7(6)
C211 P2 Au2 112.2(6)
C231 P2 Au2 113.8(8)
C321 P3 C331 109.4(9)
C321 P3 C311 105.5(9)
C331 P3 C311 105.6(8)
C321 P3 Au3 113.8(7)
C331 P3 Au3 109.1(6)
C311 P3 Au3 112.9(6)
C421 P4 C431 104.2(10)
C421 P4 C411 104.5(8)
C431 P4 C411 109.2(9)
C421 P4 Au4 113.7(7)
C431 P4 Au4 116.2(7)
C411 P4 Au4 108.4(6)
C521 P5 C511 104.6(8)
C521 P5 C531 108.0(8)
C511 P5 C531 107.4(9)
C521 P5 Au5 113.5(6)
C511 P5 Au5 109.4(6)
C531 P5 Au5 113.4(6)
C611 P6 C631 104.8(9)
C611 P6 C621 101.5(9)
C631 P6 C621 109.9(10)
C611 P6 Au6 113.0(7)
C631 P6 Au6 112.1(7)
C621 P6 Au6 114.7(7)
Au3 S1 Au2 85.48(15)
Au3 S1 Au1 83.78(17)
Au2 S1 Au1 82.27(14)
Au6 S2 Au5 85.10(15)
Au6 S2 Au4 82.11(14)
Au5 S2 Au4 85.60(14)
C111 N1 C115 120.0
C111 N1 Ag1 127.0(6)
C115 N1 Ag1 113.0(6)
C215 N2 C211 119.3(17)
C215 N2 Ag1 115.3(14)
C211 N2 Ag1 125.2(13)
C315 N3 C311 117.3(17)
C315 N3 Ag1 115.4(12)
C311 N3 Ag1 126.9(11)
C411 N4 C415 118.9(17)
C411 N4 Ag2 125.0(12)
C415 N4 Ag2 115.8(14)
C511 N5 C515 116.9(18)
C511 N5 Ag2 127.4(13)
C515 N5 Ag2 115.6(13)
C615 N6 C611 114.6(17)
C615 N6 Ag2 117.2(14)
C611 N6 Ag2 128.2(12)
C112 C111 N1 120.0
C112 C111 P1 123.5(7)
N1 C111 P1 116.3(7)
C111 C112 C113 120.0
C114 C113 C112 120.0
C113 C114 C115 120.0
C114 C115 N1 120.0
C126 C121 C122 119(2)
C126 C121 P1 119.9(17)
C122 C121 P1 121.0(16)
C123 C122 C121 122(2)
C122 C123 C124 117(2)
C123 C124 C125 121(2)
C126 C125 C124 122(2)
C125 C126 C121 118(2)
C136 C131 C132 121(2)
C136 C131 P1 121.2(17)
C132 C131 P1 117.9(17)
C131 C132 C133 120(2)
C132 C133 C134 116(2)
C135 C134 C133 122(2)
C136 C135 C134 121(2)
C135 C136 C131 120(2)
N2 C211 C212 116(2)
N2 C211 P2 114.5(15)
C212 C211 P2 129.0(18)
C213 C212 C211 122(2)
C214 C213 C212 121(2)
C213 C214 C215 116(2)
N2 C215 C214 125(2)
C222 C221 C226 120.0
C222 C221 P2 122.5(12)
C226 C221 P2 117.4(12)
C223 C222 C221 120.0
C222 C223 C224 120.0
C223 C224 C225 120.0
C226 C225 C224 120.0
C225 C226 C221 120.0
C232 C231 C236 125(2)
C232 C231 P2 116.6(19)
C236 C231 P2 118.4(17)
C231 C232 C233 118(3)
C234 C233 C232 116(3)
C235 C234 C233 125(4)
C236 C235 C234 117(3)
C235 C236 C231 119(3)
C312 C311 N3 120.4(16)
C312 C311 P3 126.6(14)
N3 C311 P3 113.0(13)
C311 C312 C313 120.8(18)
C314 C313 C312 119(2)
C313 C314 C315 118.1(18)
N3 C315 C314 124.3(18)
C326 C321 C322 116(2)
C326 C321 P3 124.4(16)
C322 C321 P3 119.6(16)
C323 C322 C321 121(2)
C322 C323 C324 121(2)
C323 C324 C325 122(2)
C324 C325 C326 113(2)
C321 C326 C325 126(2)
C336 C331 C332 119(2)
C336 C331 P3 120.0(16)
C332 C331 P3 120.9(15)
C331 C332 C333 123(2)
C334 C333 C332 122(2)
C333 C334 C335 116(2)
C334 C335 C336 121(2)
C331 C336 C335 119(2)
N4 C411 C412 123.5(18)
N4 C411 P4 117.6(14)
C412 C411 P4 118.9(16)
C413 C412 C411 115(2)
C414 C413 C412 121(2)
C413 C414 C415 119.1(18)
N4 C415 C414 122(2)
C426 C421 C422 116.9(17)
C426 C421 P4 124.3(15)
C422 C421 P4 118.7(14)
C423 C422 C421 123(2)
C422 C423 C424 119.2(19)
C425 C424 C423 117(2)
C424 C425 C426 124(2)
C421 C426 C425 118.1(18)
C432 C431 C436 124(2)
C432 C431 P4 116.5(19)
C436 C431 P4 119.3(18)
C431 C432 C433 117(2)
C434 C433 C432 117(2)
C435 C434 C433 125(3)
C434 C435 C436 117(3)
C431 C436 C435 119(2)
N5 C511 C512 121.1(18)
N5 C511 P5 116.1(15)
C512 C511 P5 122.7(15)
C511 C512 C513 122(2)
C514 C513 C512 115(2)
C513 C514 C515 120(2)
N5 C515 C514 124(2)
C526 C521 C522 120.5(19)
C526 C521 P5 119.7(16)
C522 C521 P5 119.7(14)
C523 C522 C521 121(2)
C522 C523 C524 122(2)
C523 C524 C525 118(2)
C524 C525 C526 123(2)
C521 C526 C525 116(2)
C536 C531 C532 121.6(18)
C536 C531 P5 121.7(14)
C532 C531 P5 116.7(16)
C533 C532 C531 118(2)
C532 C533 C534 123(2)
C533 C534 C535 118(2)
C536 C535 C534 119(2)
C531 C536 C535 120.7(19)
N6 C611 C612 120.0(18)
N6 C611 P6 115.9(14)
C612 C611 P6 124.1(17)
C611 C612 C613 120.6(19)
C614 C613 C612 116.7(19)
C613 C614 C615 118(2)
N6 C615 C614 130(2)
C626 C621 C622 120(2)
C626 C621 P6 118.1(16)
C622 C621 P6 121.5(16)
C623 C622 C621 123(3)
C622 C623 C624 114(3)
C625 C624 C623 128(2)
C624 C625 C626 114(2)
C625 C626 C621 121(2)
C636 C631 C632 122.3(19)
C636 C631 P6 118.4(17)
C632 C631 P6 119.1(16)
C631 C632 C633 117(2)
C634 C633 C632 123(2)
C633 C634 C635 119(2)
C636 C635 C634 122(2)
C631 C636 C635 117(2)
F14 B1 F12 112(2)
F14 B1 F11 110(2)
F12 B1 F11 108(2)
F14 B1 F13 109(2)
F12 B1 F13 111(2)
F11 B1 F13 106(2)
F23 B2 F21 111(2)
F23 B2 F22 111(2)
F21 B2 F22 107(2)
F23 B2 F24 112(2)
F21 B2 F24 109(2)
F22 B2 F24 106(2)
F33 B3 F32' 65(3)
F33 B3 F31' 130(5)
F32' B3 F31' 122(3)
F33 B3 F32 123(4)
F32' B3 F32 63(3)
F31' B3 F32 67(3)
F33 B3 F34 118(3)
F32' B3 F34 112(3)
F31' B3 F34 105(3)
F32 B3 F34 101(3)
F33 B3 F33' 47(3)
F32' B3 F33' 113(3)
F31' B3 F33' 104(3)
F32 B3 F33' 160(4)
F34 B3 F33' 99(3)
F33 B3 F31 113(4)
F32' B3 F31 149(4)
F31' B3 F31 33(3)
F32 B3 F31 100(3)
F34 B3 F31 97(3)
F33' B3 F31 74(3)
F42' B4 F43 119(3)
F42' B4 F44 80(2)
F43 B4 F44 111.5(14)
F42' B4 F41 120(2)
F43 B4 F41 111.4(14)
F44 B4 F41 109.9(13)
F42' B4 F42 27(2)
F43 B4 F42 108.6(13)
F44 B4 F42 107.2(13)
F41 B4 F42 108.0(12)
F42' B4 F44' 113.3(19)
F43 B4 F44' 80.5(19)
F44 B4 F44' 37.0(17)
F41 B4 F44' 105.1(17)
F42 B4 F44' 139(2)
F42' B4 F43' 112.4(19)
F43 B4 F43' 19.5(18)
F44 B4 F43' 130(2)
F41 B4 F43' 104.2(16)
F42 B4 F43' 95.0(19)
F44' B4 F43' 99.9(17)
F31' F31 B3 62(3)
F31' F31 F33' 110(3)
B3 F31 F33' 51.9(18)
F31 F31' B3 85(3)
F31 F31' F32 143(3)
B3 F31' F32 58(2)
F32' F32 B3 52.2(19)
F32' F32 F31' 101(2)
B3 F32 F31' 55(2)
B3 F32' F33 54(2)
B3 F32' F32 65(3)
F33 F32' F32 115(3)
F33' F33 B3 82(3)
F33' F33 F32' 143(3)
B3 F33 F32' 61(3)
F33 F33' B3 50(2)
F33 F33' F31 98(3)
B3 F33' F31 54(2)
F42' F42 B4 60(2)
F42 F42' B4 93(3)
F42 F42' F44 146(3)
B4 F42' F44 53.1(17)
F44' F44 B4 77.2(18)
F44' F44 F42' 118(3)
B4 F44 F42' 46.4(13)
F44 F44' B4 65.8(18)
N1S C1S C2S 180.000(1)

loop_
_geom_bond_atom_site_label_1
_geom_bond_atom_site_label_2
_geom_bond_distance
Au1 P1 2.284(5)
Au1 S1 2.353(5)
Au1 Ag1 2.9210(16)
Au1 Au4 2.9680(10)
Au1 Au2 3.0844(12)
Au1 Au3 3.1144(10)
Au2 P2 2.247(6)
Au2 S1 2.336(5)
Au2 Ag1 2.8789(18)
Au2 Au3 3.1541(12)
Au3 P3 2.271(5)
Au3 S1 2.311(5)
Au3 Ag1 2.9107(15)
Au4 P4 2.286(5)
Au4 S2 2.355(5)
Au4 Ag2 2.9216(16)
Au4 Au6 3.0620(11)
Au4 Au5 3.1735(11)
Au5 P5 2.270(5)
Au5 S2 2.316(5)
Au5 Ag2 2.9032(16)
Au5 Au6 3.1264(10)
Au6 P6 2.264(5)
Au6 S2 2.307(5)
Au6 Ag2 2.9002(15)
Ag1 N1 2.338(8)
Ag1 N3 2.359(16)
Ag1 N2 2.417(15)
Ag2 N4 2.357(15)
Ag2 N6 2.404(15)
Ag2 N5 2.408(15)
P1 C111 1.788(9)
P1 C121 1.79(2)
P1 C131 1.82(2)
P2 C221 1.787(15)
P2 C211 1.79(2)
P2 C231 1.89(2)
P3 C321 1.80(2)
P3 C331 1.80(2)
P3 C311 1.828(18)
P4 C421 1.800(18)
P4 C431 1.80(2)
P4 C411 1.860(18)
P5 C521 1.830(18)
P5 C511 1.833(19)
P5 C531 1.852(19)
P6 C611 1.787(19)
P6 C631 1.805(19)
P6 C621 1.84(2)
N1 C111 1.3900
N1 C115 1.3900
N2 C215 1.32(2)
N2 C211 1.35(2)
N3 C315 1.30(2)
N3 C311 1.41(2)
N4 C411 1.30(2)
N4 C415 1.31(2)
N5 C511 1.27(2)
N5 C515 1.34(2)
N6 C615 1.31(2)
N6 C611 1.35(2)
C111 C112 1.3900
C112 C113 1.3900
C113 C114 1.3900
C114 C115 1.3900
C121 C126 1.40(3)
C121 C122 1.42(3)
C122 C123 1.37(3)
C123 C124 1.38(3)
C124 C125 1.40(3)
C125 C126 1.35(3)
C131 C136 1.39(3)
C131 C132 1.41(3)
C132 C133 1.41(3)
C133 C134 1.44(3)
C134 C135 1.35(3)
C135 C136 1.33(3)
C211 C212 1.39(3)
C212 C213 1.34(3)
C213 C214 1.31(3)
C214 C215 1.38(3)
C221 C222 1.3900
C221 C226 1.3900
C222 C223 1.3900
C223 C224 1.3900
C224 C225 1.3900
C225 C226 1.3900
C231 C232 1.24(3)
C231 C236 1.33(3)
C232 C233 1.33(4)
C233 C234 1.33(3)
C234 C235 1.29(4)
C235 C236 1.28(3)
C311 C312 1.32(2)
C312 C313 1.40(2)
C313 C314 1.36(2)
C314 C315 1.38(3)
C321 C326 1.33(3)
C321 C322 1.39(2)
C322 C323 1.32(3)
C323 C324 1.37(3)
C324 C325 1.39(3)
C325 C326 1.40(3)
C331 C336 1.32(3)
C331 C332 1.33(3)
C332 C333 1.37(3)
C333 C334 1.35(3)
C334 C335 1.37(3)
C335 C336 1.45(3)
C411 C412 1.45(3)
C412 C413 1.37(3)
C413 C414 1.35(3)
C414 C415 1.39(3)
C421 C426 1.30(2)
C421 C422 1.41(3)
C422 C423 1.32(3)
C423 C424 1.37(3)
C424 C425 1.32(3)
C425 C426 1.42(3)
C431 C432 1.36(3)
C431 C436 1.38(3)
C432 C433 1.44(3)
C433 C434 1.43(3)
C434 C435 1.32(3)
C435 C436 1.45(3)
C511 C512 1.37(3)
C512 C513 1.39(3)
C513 C514 1.32(3)
C514 C515 1.36(3)
C521 C526 1.34(2)
C521 C522 1.37(3)
C522 C523 1.30(3)
C523 C524 1.33(3)
C524 C525 1.34(3)
C525 C526 1.38(3)
C531 C536 1.35(3)
C531 C532 1.42(2)
C532 C533 1.34(3)
C533 C534 1.40(3)
C534 C535 1.44(3)
C535 C536 1.38(3)
C611 C612 1.38(3)
C612 C613 1.43(3)
C613 C614 1.31(3)
C614 C615 1.32(3)
C621 C626 1.40(3)
C621 C622 1.44(3)
C622 C623 1.30(3)
C623 C624 1.49(3)
C624 C625 1.357(18)
C625 C626 1.385(17)
C631 C636 1.36(3)
C631 C632 1.39(3)
C632 C633 1.41(3)
C633 C634 1.29(3)
C634 C635 1.41(3)
C635 C636 1.41(3)
B1 F14 1.33(3)
B1 F12 1.37(3)
B1 F11 1.41(3)
B1 F13 1.43(3)
B2 F23 1.35(3)
B2 F21 1.40(3)
B2 F22 1.41(3)
B2 F24 1.42(3)
B3 F33 1.13(5)
B3 F32' 1.21(4)
B3 F31' 1.33(4)
B3 F32 1.39(5)
B3 F34 1.41(4)
B3 F33' 1.46(4)
B3 F31 1.50(5)
B4 F42' 1.23(3)
B4 F43 1.341(16)
B4 F44 1.357(16)
B4 F41 1.379(16)
B4 F42 1.411(16)
B4 F44' 1.45(3)
B4 F43' 1.46(3)
F31 F31' 0.82(6)
F31 F33' 1.78(6)
F31' F32 1.50(5)
F32 F32' 1.36(5)
F32' F33 1.26(4)
F33 F33' 1.08(4)
F42 F42' 0.64(5)
F42' F44 1.67(4)
F44 F44' 0.90(4)
N1S C1S 1.08(3)
C1S C2S 1.47(4)
